data_7232777
loop_
_publ_author_name
'Cheng, Lin'
'Xue, Chong-Yu'
'Wang, Ying'
'Yang, Dan-Dan'
'Zhang, Ying-Xin'
'Gao, Yi-Xuan'
'Day, Gregory S.'

_publ_section_title
;
 Solvent-induced SC--SC transformation within the ZnII--triazole system: a
 promising MnO4&#x2212; selective luminescent probe
;
_journal_issue 22
_journal_name_full CrystEngComm
_journal_page_first 3390
_journal_paper_doi 10.1039/C9CE00312F
_journal_volume 21
_journal_year 2019
_chemical_formula_sum 'C28.5 H28.5 Cl2 Mn N11.5 O1.5'
_chemical_formula_weight 681.97
_space_group_crystal_system monoclinic
_space_group_IT_number 15
_space_group_name_Hall '-C 2yc'
_space_group_name_H-M_alt 'C 1 2/c 1'
_symmetry_space_group_name_Hall '-C 2yc'
_symmetry_space_group_name_H-M 'C 1 2/c 1'
_atom_sites_solution_hydrogens geom
_audit_creation_method SHELXL-2014/7
_audit_update_record
;
2019-04-11 deposited with the CCDC.    2019-05-09 downloaded from the CCDC.
;
_cell_angle_alpha 90
_cell_angle_beta 96.986(2)
_cell_angle_gamma 90
_cell_formula_units_Z 8
_cell_length_a 18.5353(15)
_cell_length_b 15.4936(15)
_cell_length_c 21.554(2)
_cell_measurement_reflns_used 2886
_cell_measurement_temperature 296(2)
_cell_measurement_theta_max 23.77
_cell_measurement_theta_min 2.46
_cell_volume 6143.9(10)
_computing_cell_refinement 'Bruker SMART'
_computing_data_collection 'Bruker SMART'
_computing_data_reduction 'Bruker SMART'
_computing_structure_refinement 'SHELXL-2014/7 (Sheldrick, 2014)'
_computing_structure_solution 'SHELXL-2014/7 (Sheldrick, 2014)'
_diffrn_ambient_temperature 296(2)
_diffrn_measured_fraction_theta_full 0.996
_diffrn_measured_fraction_theta_max 0.996
_diffrn_measurement_device_type 'CCD area detector'
_diffrn_measurement_method 'phi and omega scans'
_diffrn_radiation_type MoK\a
_diffrn_radiation_wavelength 0.71073
_diffrn_reflns_av_R_equivalents 0.0531
_diffrn_reflns_av_unetI/netI 0.0596
_diffrn_reflns_Laue_measured_fraction_full 0.996
_diffrn_reflns_Laue_measured_fraction_max 0.996
_diffrn_reflns_limit_h_max 22
_diffrn_reflns_limit_h_min -12
_diffrn_reflns_limit_k_max 18
_diffrn_reflns_limit_k_min -18
_diffrn_reflns_limit_l_max 25
_diffrn_reflns_limit_l_min -25
_diffrn_reflns_number 15616
_diffrn_reflns_point_group_measured_fraction_full 0.996
_diffrn_reflns_point_group_measured_fraction_max 0.996
_diffrn_reflns_theta_full 25.008
_diffrn_reflns_theta_max 25.008
_diffrn_reflns_theta_min 1.718
_diffrn_source 'fine-focus sealed tube'
_exptl_absorpt_coefficient_mu 0.650
_exptl_absorpt_correction_T_max 0.9144
_exptl_absorpt_correction_T_min 0.8919
_exptl_absorpt_correction_type multi-scan
_exptl_absorpt_process_details SADABS
_exptl_crystal_colour COLOURLESS
_exptl_crystal_density_diffrn 1.475
_exptl_crystal_density_meas ?
_exptl_crystal_density_method 'not measured'
_exptl_crystal_description BLOCK
_exptl_crystal_F_000 2808
_exptl_crystal_size_max 0.180
_exptl_crystal_size_mid 0.170
_exptl_crystal_size_min 0.140
_refine_diff_density_max 0.997
_refine_diff_density_min -0.591
_refine_diff_density_rms 0.067
_refine_ls_extinction_method none
_refine_ls_goodness_of_fit_ref 1.009
_refine_ls_hydrogen_treatment constr
_refine_ls_matrix_type full
_refine_ls_number_parameters 428
_refine_ls_number_reflns 5405
_refine_ls_number_restraints 62
_refine_ls_restrained_S_all 1.056
_refine_ls_R_factor_all 0.0863
_refine_ls_R_factor_gt 0.0542
_refine_ls_shift/su_max 0.003
_refine_ls_shift/su_mean 0.000
_refine_ls_structure_factor_coef Fsqd
_refine_ls_weighting_details 'w=1/[\s^2^(Fo^2^)+(0.0594P)^2^+15.2604P] where P=(Fo^2^+2Fc^2^)/3'
_refine_ls_weighting_scheme calc
_refine_ls_wR_factor_gt 0.1229
_refine_ls_wR_factor_ref 0.1436
_reflns_Friedel_coverage 0.000
_reflns_number_gt 3770
_reflns_number_total 5405
_reflns_threshold_expression 'I > 2\s(I)'
_cod_data_source_file c9ce00312f2.cif
_cod_data_source_block N130124B
_cod_depositor_comments
;
The following automatic conversions were performed:

'_exptl_absorpt_correction_type' value 'MULTI-SCAN' changed to
'multi-scan' according to
/home/data/users/saulius/crontab/automatic-downloads/rss-feeds/RSC/lib/dictionaries/cif_core.dic
dictionary named 'cif_core.dic' version 2.4.2 from 2011-04-26.

'_exptl_crystal_density_meas' value 'NONE' was changed to '?' - the
value is perceived as not measured.

Automatic conversion script
Id: cif_fix_values 4973 2017-02-22 13:04:09Z antanas 

 Adding full bibliography for 7232773--7232779.cif.
;
_cod_original_formula_sum 'C28.50 H28.50 Cl2 Mn N11.50 O1.50'
_cod_database_code 7232777
_shelx_shelxl_version_number 2014/7
_shelx_space_group_comment
;
The symmetry employed for this shelxl refinement is uniquely defined
by the following loop, which should always be used as a source of
symmetry information in preference to the above space-group names.
They are only intended as comments.
;
_shelx_estimated_absorpt_t_min 0.892
_shelx_estimated_absorpt_t_max 0.914

loop_
_space_group_symop_operation_xyz
'x, y, z'
'-x, y, -z+1/2'
'x+1/2, y+1/2, z'
'-x+1/2, y+1/2, -z+1/2'
'-x, -y, -z'
'x, -y, z-1/2'
'-x+1/2, -y+1/2, -z'
'x+1/2, -y+1/2, z-1/2'

loop_
_atom_site_label
_atom_site_type_symbol
_atom_site_fract_x
_atom_site_fract_y
_atom_site_fract_z
_atom_site_U_iso_or_equiv
_atom_site_adp_type
_atom_site_occupancy
_atom_site_site_symmetry_order
_atom_site_calc_flag
_atom_site_refinement_flags_posn
_atom_site_refinement_flags_adp
_atom_site_refinement_flags_occupancy
_atom_site_disorder_assembly
_atom_site_disorder_group
Mn1 Mn 0.33467(3) 0.46576(3) 0.32339(3) 0.03236(19) Uani 1 1 d . . . . .
Cl1 Cl 0.20259(6) 0.49331(8) 0.32164(7) 0.0607(4) Uani 1 1 d . . . . .
Cl2 Cl 0.46993(5) 0.44848(6) 0.33278(5) 0.0414(3) Uani 1 1 d . . . . .
O1 O 0.35407(19) 0.5376(2) 0.41416(14) 0.0567(9) Uani 1 1 d . . . . .
N1 N 0.43014(18) 0.1409(2) -0.05491(15) 0.0379(8) Uani 1 1 d . . . . .
N2 N 0.33147(17) 0.3151(2) 0.14821(15) 0.0354(8) Uani 1 1 d . . . . .
N3 N 0.2588(2) 0.3204(3) 0.15200(18) 0.0579(11) Uani 1 1 d . . . . .
N4 N 0.32181(18) 0.3874(2) 0.23350(15) 0.0378(8) Uani 1 1 d . . . . .
N5 N 0.60557(18) 0.3200(2) -0.20757(15) 0.0389(8) Uani 1 1 d . . . . .
N6 N 0.6620(2) 0.2793(2) -0.2306(2) 0.0667(13) Uani 1 1 d . . . . .
N7 N 0.65229(18) 0.4160(2) -0.26525(15) 0.0394(8) Uani 1 1 d . . . . .
N8 N 0.33601(18) -0.2011(2) -0.10085(16) 0.0418(9) Uani 1 1 d . . . . .
N9 N 0.2814(2) -0.2315(2) -0.0691(2) 0.0639(12) Uani 1 1 d . . . . .
N10 N 0.32208(18) -0.3360(2) -0.12840(16) 0.0415(8) Uani 1 1 d . . . . .
N11 N 0.3572(2) 0.4815(2) 0.51186(17) 0.0511(10) Uani 1 1 d . . . . .
C1 C 0.4059(2) 0.1854(2) -0.00357(18) 0.0346(9) Uani 1 1 d . . . . .
C2 C 0.4508(2) 0.2423(3) 0.03223(19) 0.0420(10) Uani 1 1 d . . . . .
H2 H 0.4981 0.2508 0.0230 0.050 Uiso 1 1 calc R U . . .
C3 C 0.4269(2) 0.2868(3) 0.08161(19) 0.0432(10) Uani 1 1 d . . . . .
H3 H 0.4570 0.3267 0.1042 0.052 Uiso 1 1 calc R U . . .
C4 C 0.3578(2) 0.2713(2) 0.09683(17) 0.0355(9) Uani 1 1 d . . . . .
C5 C 0.3124(2) 0.2141(3) 0.0620(2) 0.0481(11) Uani 1 1 d . . . . .
H5 H 0.2661 0.2029 0.0726 0.058 Uiso 1 1 calc R U . . .
C6 C 0.3365(2) 0.1735(3) 0.0114(2) 0.0455(11) Uani 1 1 d . . . . .
H6 H 0.3049 0.1372 -0.0133 0.055 Uiso 1 1 calc R U . . .
C7 C 0.2566(3) 0.3637(3) 0.2039(2) 0.0527(12) Uani 1 1 d . . . . .
H7 H 0.2132 0.3771 0.2192 0.063 Uiso 1 1 calc R U . . .
C8 C 0.3678(2) 0.3550(3) 0.19748(18) 0.0389(10) Uani 1 1 d . . . . .
H8 H 0.4182 0.3594 0.2052 0.047 Uiso 1 1 calc R U . . .
C9 C 0.4727(2) 0.1857(2) -0.09513(17) 0.0322(9) Uani 1 1 d . . . . .
C10 C 0.4593(2) 0.2714(2) -0.11070(18) 0.0386(10) Uani 1 1 d . . . . .
H10 H 0.4203 0.2995 -0.0962 0.046 Uiso 1 1 calc R U . . .
C11 C 0.5028(2) 0.3160(3) -0.14742(18) 0.0382(10) Uani 1 1 d . . . . .
H11 H 0.4934 0.3737 -0.1571 0.046 Uiso 1 1 calc R U . . .
C12 C 0.5603(2) 0.2743(2) -0.16964(17) 0.0349(9) Uani 1 1 d . . . . .
C13 C 0.5741(2) 0.1883(2) -0.15558(18) 0.0359(9) Uani 1 1 d . . . . .
H13 H 0.6123 0.1599 -0.1711 0.043 Uiso 1 1 calc R U . . .
C14 C 0.5308(2) 0.1451(2) -0.11865(18) 0.0364(9) Uani 1 1 d . . . . .
H14 H 0.5405 0.0874 -0.1090 0.044 Uiso 1 1 calc R U . . .
C15 C 0.6883(3) 0.3403(3) -0.2641(2) 0.0635(15) Uani 1 1 d . . . . .
H15 H 0.7285 0.3317 -0.2853 0.076 Uiso 1 1 calc R U . . .
C16 C 0.6008(2) 0.4006(2) -0.22902(18) 0.0359(9) Uani 1 1 d . . . . .
H16 H 0.5662 0.4406 -0.2199 0.043 Uiso 1 1 calc R U . . .
C17 C 0.4076(2) 0.0548(2) -0.06751(18) 0.0331(9) Uani 1 1 d . . . . .
C18 C 0.3890(2) 0.0261(3) -0.12814(19) 0.0424(10) Uani 1 1 d . . . . .
H18 H 0.3917 0.0637 -0.1614 0.051 Uiso 1 1 calc R U . . .
C19 C 0.3660(2) -0.0589(3) -0.1398(2) 0.0442(11) Uani 1 1 d . . . . .
H19 H 0.3538 -0.0780 -0.1807 0.053 Uiso 1 1 calc R U . . .
C20 C 0.3616(2) -0.1142(2) -0.09063(19) 0.0397(10) Uani 1 1 d . . . . .
C21 C 0.3797(2) -0.0863(3) -0.0300(2) 0.0465(11) Uani 1 1 d . . . . .
H21 H 0.3763 -0.1239 0.0032 0.056 Uiso 1 1 calc R U . . .
C22 C 0.4028(2) -0.0026(3) -0.01848(19) 0.0438(11) Uani 1 1 d . . . . .
H22 H 0.4153 0.0158 0.0225 0.053 Uiso 1 1 calc R U . . .
C23 C 0.2751(3) -0.3121(3) -0.0889(2) 0.0562(13) Uani 1 1 d . . . . .
H23 H 0.2406 -0.3497 -0.0763 0.067 Uiso 1 1 calc R U . . .
C24 C 0.3592(2) -0.2647(3) -0.1347(2) 0.0433(10) Uani 1 1 d . . . . .
H24 H 0.3966 -0.2595 -0.1595 0.052 Uiso 1 1 calc R U . . .
C25 C 0.3314(3) 0.5288(3) 0.4644(2) 0.0597(13) Uani 1 1 d . . . . .
H25 H 0.2898 0.5602 0.4696 0.072 Uiso 1 1 calc R U . . .
C26 C 0.4207(4) 0.4281(6) 0.5081(3) 0.121(3) Uani 1 1 d . . . . .
H26A H 0.4342 0.4306 0.4665 0.182 Uiso 1 1 calc R U . . .
H26B H 0.4099 0.3695 0.5181 0.182 Uiso 1 1 calc R U . . .
H26C H 0.4602 0.4488 0.5372 0.182 Uiso 1 1 calc R U . . .
C27 C 0.3257(4) 0.4763(4) 0.5696(3) 0.0848(19) Uani 1 1 d . . . . .
H27A H 0.2849 0.5147 0.5680 0.127 Uiso 1 1 calc R U . . .
H27B H 0.3614 0.4924 0.6037 0.127 Uiso 1 1 calc R U . . .
H27C H 0.3099 0.4182 0.5757 0.127 Uiso 1 1 calc R U . . .
N12 N 0.4755(6) 0.1403(5) 0.2259(5) 0.111(3) Uani 0.5 1 d D U P A -1
O2 O 0.5090(15) 0.0023(5) 0.2558(12) 0.124(5) Uani 0.5 1 d D U P A -1
C28 C 0.5038(6) 0.0828(4) 0.2650(3) 0.037(2) Uani 0.5 1 d D U P A -1
H28 H 0.5226 0.1028 0.3043 0.044 Uiso 0.5 1 calc R U P A -1
C29 C 0.4538(8) 0.1105(8) 0.1634(4) 0.112(5) Uani 0.5 1 d D U P A -1
H29A H 0.4883 0.0688 0.1522 0.169 Uiso 0.5 1 calc R U P A -1
H29B H 0.4521 0.1584 0.1350 0.169 Uiso 0.5 1 calc R U P A -1
H29C H 0.4066 0.0843 0.1610 0.169 Uiso 0.5 1 calc R U P A -1
C30 C 0.5053(10) 0.2286(5) 0.2318(5) 0.098(5) Uani 0.5 1 d D U P A -1
H30A H 0.4739 0.2643 0.2532 0.147 Uiso 0.5 1 calc R U P A -1
H30B H 0.5085 0.2518 0.1909 0.147 Uiso 0.5 1 calc R U P A -1
H30C H 0.5528 0.2272 0.2551 0.147 Uiso 0.5 1 calc R U P A -1

loop_
_atom_site_aniso_label
_atom_site_aniso_U_11
_atom_site_aniso_U_22
_atom_site_aniso_U_33
_atom_site_aniso_U_23
_atom_site_aniso_U_13
_atom_site_aniso_U_12
Mn1 0.0444(4) 0.0227(3) 0.0324(3) 0.0029(2) 0.0142(3) 0.0011(2)
Cl1 0.0503(7) 0.0476(7) 0.0884(9) 0.0042(6) 0.0260(6) 0.0054(5)
Cl2 0.0418(6) 0.0381(6) 0.0459(6) 0.0077(5) 0.0122(5) 0.0031(4)
O1 0.086(2) 0.052(2) 0.0361(17) -0.0070(15) 0.0232(17) 0.0010(17)
N1 0.055(2) 0.0269(18) 0.0353(18) -0.0066(14) 0.0211(16) -0.0095(15)
N2 0.042(2) 0.0324(18) 0.0332(18) -0.0049(15) 0.0090(15) -0.0043(15)
N3 0.043(2) 0.077(3) 0.055(2) -0.026(2) 0.0141(19) -0.003(2)
N4 0.047(2) 0.0340(19) 0.0347(18) -0.0009(15) 0.0119(16) -0.0022(15)
N5 0.053(2) 0.0298(18) 0.0371(19) 0.0076(15) 0.0192(16) 0.0079(15)
N6 0.083(3) 0.039(2) 0.088(3) 0.026(2) 0.052(3) 0.021(2)
N7 0.053(2) 0.0268(18) 0.042(2) 0.0075(15) 0.0165(17) 0.0027(15)
N8 0.053(2) 0.0264(18) 0.050(2) -0.0103(16) 0.0217(18) -0.0080(15)
N9 0.077(3) 0.038(2) 0.087(3) -0.018(2) 0.052(2) -0.0145(19)
N10 0.053(2) 0.0268(18) 0.049(2) -0.0091(16) 0.0229(17) -0.0021(16)
N11 0.069(3) 0.050(2) 0.035(2) -0.0002(18) 0.0089(19) 0.0037(19)
C1 0.048(3) 0.024(2) 0.033(2) -0.0014(17) 0.0105(19) -0.0063(17)
C2 0.046(3) 0.041(2) 0.042(2) -0.009(2) 0.017(2) -0.0088(19)
C3 0.053(3) 0.039(2) 0.040(2) -0.0133(19) 0.014(2) -0.012(2)
C4 0.048(3) 0.030(2) 0.030(2) -0.0030(17) 0.0113(18) -0.0009(18)
C5 0.046(3) 0.053(3) 0.048(3) -0.017(2) 0.017(2) -0.014(2)
C6 0.044(3) 0.050(3) 0.043(2) -0.021(2) 0.009(2) -0.015(2)
C7 0.045(3) 0.068(3) 0.047(3) -0.014(2) 0.013(2) 0.004(2)
C8 0.044(3) 0.039(2) 0.036(2) -0.0024(19) 0.0138(19) -0.0029(19)
C9 0.047(2) 0.025(2) 0.0257(19) -0.0032(16) 0.0086(17) -0.0027(17)
C10 0.050(3) 0.031(2) 0.037(2) 0.0038(18) 0.0151(19) 0.0084(18)
C11 0.055(3) 0.027(2) 0.034(2) 0.0056(17) 0.0126(19) 0.0053(18)
C12 0.049(3) 0.031(2) 0.027(2) 0.0048(17) 0.0132(18) 0.0002(18)
C13 0.046(2) 0.029(2) 0.034(2) 0.0034(17) 0.0103(18) 0.0052(18)
C14 0.053(3) 0.0204(19) 0.037(2) 0.0015(17) 0.0106(19) 0.0004(17)
C15 0.078(4) 0.042(3) 0.080(4) 0.022(3) 0.050(3) 0.015(2)
C16 0.049(3) 0.025(2) 0.035(2) 0.0054(17) 0.0119(19) 0.0022(18)
C17 0.043(2) 0.024(2) 0.035(2) -0.0024(16) 0.0125(18) -0.0017(16)
C18 0.057(3) 0.038(2) 0.034(2) 0.0000(19) 0.013(2) -0.006(2)
C19 0.064(3) 0.033(2) 0.038(2) -0.0100(19) 0.015(2) -0.008(2)
C20 0.050(3) 0.027(2) 0.045(2) -0.0064(18) 0.015(2) -0.0038(18)
C21 0.066(3) 0.033(2) 0.041(2) 0.0051(19) 0.007(2) -0.006(2)
C22 0.066(3) 0.031(2) 0.033(2) -0.0033(18) 0.001(2) -0.009(2)
C23 0.070(3) 0.033(2) 0.073(3) -0.011(2) 0.037(3) -0.012(2)
C24 0.052(3) 0.033(2) 0.049(3) -0.008(2) 0.023(2) -0.0037(19)
C25 0.080(4) 0.046(3) 0.057(3) 0.000(2) 0.022(3) 0.020(3)
C26 0.102(6) 0.178(8) 0.083(5) 0.026(5) 0.002(4) 0.066(5)
C27 0.129(6) 0.076(4) 0.054(3) 0.011(3) 0.030(3) 0.006(4)
N12 0.114(6) 0.107(6) 0.113(6) -0.018(5) 0.014(5) -0.009(5)
O2 0.160(11) 0.096(5) 0.119(8) -0.009(9) 0.026(7) 0.059(9)
C28 0.041(2) 0.030(2) 0.037(3) -0.0103(17) 0.001(2) -0.0034(19)
C29 0.100(9) 0.095(8) 0.137(10) 0.033(8) -0.007(8) 0.007(7)
C30 0.170(10) 0.030(5) 0.104(11) 0.001(5) 0.052(10) -0.005(7)

loop_
_atom_type_symbol
_atom_type_description
_atom_type_scat_dispersion_real
_atom_type_scat_dispersion_imag
_atom_type_scat_source
C C 0.0033 0.0016 'International Tables Vol C Tables 4.2.6.8 and 6.1.1.4'
H H 0.0000 0.0000 'International Tables Vol C Tables 4.2.6.8 and 6.1.1.4'
N N 0.0061 0.0033 'International Tables Vol C Tables 4.2.6.8 and 6.1.1.4'
O O 0.0106 0.0060 'International Tables Vol C Tables 4.2.6.8 and 6.1.1.4'
Cl Cl 0.1484 0.1585 'International Tables Vol C Tables 4.2.6.8 and 6.1.1.4'
Mn Mn 0.3368 0.7283 'International Tables Vol C Tables 4.2.6.8 and 6.1.1.4'

loop_
_geom_angle_atom_site_label_1
_geom_angle_atom_site_label_2
_geom_angle_atom_site_label_3
_geom_angle
_geom_angle_site_symmetry_1
_geom_angle_site_symmetry_3
O1 Mn1 N7 93.72(12) . 5_665
O1 Mn1 N4 176.11(12) . .
N7 Mn1 N4 88.13(12) 5_665 .
O1 Mn1 N10 93.14(12) . 6_556
N7 Mn1 N10 172.99(12) 5_665 6_556
N4 Mn1 N10 84.94(12) . 6_556
O1 Mn1 Cl1 88.92(9) . .
N7 Mn1 Cl1 91.38(9) 5_665 .
N4 Mn1 Cl1 94.47(9) . .
N10 Mn1 Cl1 90.18(9) 6_556 .
O1 Mn1 Cl2 85.98(9) . .
N7 Mn1 Cl2 87.58(9) 5_665 .
N4 Mn1 Cl2 90.68(9) . .
N10 Mn1 Cl2 91.47(9) 6_556 .
Cl1 Mn1 Cl2 174.71(5) . .
C25 O1 Mn1 133.2(3) . .
C17 N1 C1 119.5(3) . .
C17 N1 C9 121.1(3) . .
C1 N1 C9 119.3(3) . .
C8 N2 N3 109.3(3) . .
C8 N2 C4 130.2(3) . .
N3 N2 C4 120.5(3) . .
C7 N3 N2 102.4(4) . .
C8 N4 C7 103.0(3) . .
C8 N4 Mn1 134.1(3) . .
C7 N4 Mn1 123.0(3) . .
C16 N5 N6 109.2(3) . .
C16 N5 C12 130.2(3) . .
N6 N5 C12 120.5(3) . .
C15 N6 N5 102.6(3) . .
C16 N7 C15 102.9(3) . .
C16 N7 Mn1 127.5(3) . 5_665
C15 N7 Mn1 129.2(3) . 5_665
C24 N8 N9 109.1(3) . .
C24 N8 C20 131.1(3) . .
N9 N8 C20 119.7(3) . .
C23 N9 N8 101.8(3) . .
C24 N10 C23 102.8(3) . .
C24 N10 Mn1 127.4(3) . 6
C23 N10 Mn1 129.8(3) . 6
C25 N11 C27 124.3(4) . .
C25 N11 C26 120.0(4) . .
C27 N11 C26 115.7(5) . .
C6 C1 C2 118.1(4) . .
C6 C1 N1 120.7(3) . .
C2 C1 N1 121.2(4) . .
C1 C2 C3 121.2(4) . .
C1 C2 H2 119.4 . .
C3 C2 H2 119.4 . .
C4 C3 C2 119.3(4) . .
C4 C3 H3 120.4 . .
C2 C3 H3 120.4 . .
C5 C4 C3 120.3(4) . .
C5 C4 N2 118.8(4) . .
C3 C4 N2 120.9(3) . .
C4 C5 C6 119.3(4) . .
C4 C5 H5 120.4 . .
C6 C5 H5 120.4 . .
C1 C6 C5 121.7(4) . .
C1 C6 H6 119.2 . .
C5 C6 H6 119.2 . .
N3 C7 N4 115.2(4) . .
N3 C7 H7 122.4 . .
N4 C7 H7 122.4 . .
N4 C8 N2 110.0(4) . .
N4 C8 H8 125.0 . .
N2 C8 H8 125.0 . .
C10 C9 C14 117.9(3) . .
C10 C9 N1 121.3(3) . .
C14 C9 N1 120.8(3) . .
C11 C10 C9 121.2(4) . .
C11 C10 H10 119.4 . .
C9 C10 H10 119.4 . .
C12 C11 C10 119.6(4) . .
C12 C11 H11 120.2 . .
C10 C11 H11 120.2 . .
C11 C12 C13 120.3(3) . .
C11 C12 N5 119.9(3) . .
C13 C12 N5 119.9(3) . .
C14 C13 C12 119.5(4) . .
C14 C13 H13 120.3 . .
C12 C13 H13 120.3 . .
C13 C14 C9 121.6(3) . .
C13 C14 H14 119.2 . .
C9 C14 H14 119.2 . .
N6 C15 N7 114.7(4) . .
N6 C15 H15 122.6 . .
N7 C15 H15 122.6 . .
N7 C16 N5 110.6(3) . .
N7 C16 H16 124.7 . .
N5 C16 H16 124.7 . .
C18 C17 C22 118.7(3) . .
C18 C17 N1 121.3(3) . .
C22 C17 N1 120.1(3) . .
C17 C18 C19 120.6(4) . .
C17 C18 H18 119.7 . .
C19 C18 H18 119.7 . .
C20 C19 C18 119.6(4) . .
C20 C19 H19 120.2 . .
C18 C19 H19 120.2 . .
C19 C20 C21 120.4(4) . .
C19 C20 N8 121.0(4) . .
C21 C20 N8 118.5(4) . .
C20 C21 C22 119.9(4) . .
C20 C21 H21 120.0 . .
C22 C21 H21 120.0 . .
C21 C22 C17 120.8(4) . .
C21 C22 H22 119.6 . .
C17 C22 H22 119.6 . .
N9 C23 N10 115.3(4) . .
N9 C23 H23 122.4 . .
N10 C23 H23 122.4 . .
N10 C24 N8 111.0(4) . .
N10 C24 H24 124.5 . .
N8 C24 H24 124.5 . .
O1 C25 N11 129.0(5) . .
O1 C25 H25 115.5 . .
N11 C25 H25 115.5 . .
N11 C26 H26A 109.5 . .
N11 C26 H26B 109.5 . .
H26A C26 H26B 109.5 . .
N11 C26 H26C 109.5 . .
H26A C26 H26C 109.5 . .
H26B C26 H26C 109.5 . .
N11 C27 H27A 109.5 . .
N11 C27 H27B 109.5 . .
H27A C27 H27B 109.5 . .
N11 C27 H27C 109.5 . .
H27A C27 H27C 109.5 . .
H27B C27 H27C 109.5 . .
C28 N12 C29 115.8(7) . .
C28 N12 C30 117.7(8) . .
C29 N12 C30 116.0(8) . .
O2 C28 N12 127.5(11) . .
O2 C28 H28 116.2 . .
N12 C28 H28 116.2 . .
N12 C29 H29A 109.5 . .
N12 C29 H29B 109.5 . .
H29A C29 H29B 109.5 . .
N12 C29 H29C 109.5 . .
H29A C29 H29C 109.5 . .
H29B C29 H29C 109.5 . .
N12 C30 H30A 109.5 . .
N12 C30 H30B 109.5 . .
H30A C30 H30B 109.5 . .
N12 C30 H30C 109.5 . .
H30A C30 H30C 109.5 . .
H30B C30 H30C 109.5 . .

loop_
_geom_bond_atom_site_label_1
_geom_bond_atom_site_label_2
_geom_bond_distance
_geom_bond_site_symmetry_2
Mn1 O1 2.242(3) .
Mn1 N7 2.249(3) 5_665
Mn1 N4 2.274(3) .
Mn1 N10 2.289(3) 6_556
Mn1 Cl1 2.4808(13) .
Mn1 Cl2 2.5049(12) .
O1 C25 1.216(5) .
N1 C17 1.414(5) .
N1 C1 1.422(5) .
N1 C9 1.422(5) .
N2 C8 1.338(5) .
N2 N3 1.362(5) .
N2 C4 1.434(5) .
N3 C7 1.308(5) .
N4 C8 1.320(5) .
N4 C7 1.347(5) .
N5 C16 1.331(5) .
N5 N6 1.366(5) .
N5 C12 1.429(5) .
N6 C15 1.318(5) .
N7 C16 1.326(5) .
N7 C15 1.349(5) .
N7 Mn1 2.249(3) 5_665
N8 C24 1.328(5) .
N8 N9 1.372(5) .
N8 C20 1.436(5) .
N9 C23 1.321(5) .
N10 C24 1.317(5) .
N10 C23 1.342(5) .
N10 Mn1 2.289(3) 6
N11 C25 1.302(6) .
N11 C27 1.440(6) .
N11 C26 1.450(7) .
C1 C6 1.377(5) .
C1 C2 1.382(5) .
C2 C3 1.386(5) .
C2 H2 0.9300 .
C3 C4 1.381(5) .
C3 H3 0.9300 .
C4 C5 1.380(6) .
C5 C6 1.380(6) .
C5 H5 0.9300 .
C6 H6 0.9300 .
C7 H7 0.9300 .
C8 H8 0.9300 .
C9 C10 1.385(5) .
C9 C14 1.395(5) .
C10 C11 1.381(5) .
C10 H10 0.9300 .
C11 C12 1.381(5) .
C11 H11 0.9300 .
C12 C13 1.384(5) .
C13 C14 1.370(5) .
C13 H13 0.9300 .
C14 H14 0.9300 .
C15 H15 0.9300 .
C16 H16 0.9300 .
C17 C18 1.384(5) .
C17 C22 1.392(5) .
C18 C19 1.397(5) .
C18 H18 0.9300 .
C19 C20 1.373(6) .
C19 H19 0.9300 .
C20 C21 1.379(6) .
C21 C22 1.379(6) .
C21 H21 0.9300 .
C22 H22 0.9300 .
C23 H23 0.9300 .
C24 H24 0.9300 .
C25 H25 0.9300 .
C26 H26A 0.9600 .
C26 H26B 0.9600 .
C26 H26C 0.9600 .
C27 H27A 0.9600 .
C27 H27B 0.9600 .
C27 H27C 0.9600 .
N12 C28 1.292(7) .
N12 C29 1.436(8) .
N12 C30 1.475(8) .
O2 C28 1.268(7) .
C28 H28 0.9300 .
C29 H29A 0.9600 .
C29 H29B 0.9600 .
C29 H29C 0.9600 .
C30 H30A 0.9600 .
C30 H30B 0.9600 .
C30 H30C 0.9600 .

loop_
_geom_torsion_atom_site_label_1
_geom_torsion_atom_site_label_2
_geom_torsion_atom_site_label_3
_geom_torsion_atom_site_label_4
_geom_torsion
_geom_torsion_site_symmetry_1
C8 N2 N3 C7 0.0(5) .
C4 N2 N3 C7 179.8(4) .
C16 N5 N6 C15 0.9(5) .
C12 N5 N6 C15 177.9(4) .
C24 N8 N9 C23 -1.9(5) .
C20 N8 N9 C23 -178.0(4) .
C17 N1 C1 C6 -37.3(6) .
C9 N1 C1 C6 138.6(4) .
C17 N1 C1 C2 143.4(4) .
C9 N1 C1 C2 -40.7(5) .
C6 C1 C2 C3 -0.4(6) .
N1 C1 C2 C3 178.8(4) .
C1 C2 C3 C4 2.7(6) .
C2 C3 C4 C5 -2.0(6) .
C2 C3 C4 N2 179.0(4) .
C8 N2 C4 C5 161.0(4) .
N3 N2 C4 C5 -18.8(6) .
C8 N2 C4 C3 -20.0(6) .
N3 N2 C4 C3 160.2(4) .
C3 C4 C5 C6 -0.9(7) .
N2 C4 C5 C6 178.1(4) .
C2 C1 C6 C5 -2.6(7) .
N1 C1 C6 C5 178.1(4) .
C4 C5 C6 C1 3.3(7) .
N2 N3 C7 N4 0.6(5) .
C8 N4 C7 N3 -1.0(5) .
Mn1 N4 C7 N3 178.5(3) .
C7 N4 C8 N2 0.9(4) .
Mn1 N4 C8 N2 -178.5(3) .
N3 N2 C8 N4 -0.6(5) .
C4 N2 C8 N4 179.6(4) .
C17 N1 C9 C10 138.7(4) .
C1 N1 C9 C10 -37.2(5) .
C17 N1 C9 C14 -43.2(5) .
C1 N1 C9 C14 141.0(4) .
C14 C9 C10 C11 -1.2(6) .
N1 C9 C10 C11 177.0(4) .
C9 C10 C11 C12 0.7(6) .
C10 C11 C12 C13 0.4(6) .
C10 C11 C12 N5 -179.9(4) .
C16 N5 C12 C11 -2.9(6) .
N6 N5 C12 C11 -179.1(4) .
C16 N5 C12 C13 176.7(4) .
N6 N5 C12 C13 0.6(6) .
C11 C12 C13 C14 -1.0(6) .
N5 C12 C13 C14 179.3(4) .
C12 C13 C14 C9 0.5(6) .
C10 C9 C14 C13 0.6(6) .
N1 C9 C14 C13 -177.6(4) .
N5 N6 C15 N7 -1.2(6) .
C16 N7 C15 N6 0.9(6) .
Mn1 N7 C15 N6 -171.9(4) 5_665
C15 N7 C16 N5 -0.3(5) .
Mn1 N7 C16 N5 172.7(3) 5_665
N6 N5 C16 N7 -0.4(5) .
C12 N5 C16 N7 -177.0(4) .
C1 N1 C17 C18 139.9(4) .
C9 N1 C17 C18 -36.0(6) .
C1 N1 C17 C22 -39.2(6) .
C9 N1 C17 C22 145.0(4) .
C22 C17 C18 C19 -0.2(6) .
N1 C17 C18 C19 -179.3(4) .
C17 C18 C19 C20 0.4(7) .
C18 C19 C20 C21 -0.1(7) .
C18 C19 C20 N8 178.0(4) .
C24 N8 C20 C19 56.7(7) .
N9 N8 C20 C19 -128.3(5) .
C24 N8 C20 C21 -125.2(5) .
N9 N8 C20 C21 49.8(6) .
C19 C20 C21 C22 -0.4(7) .
N8 C20 C21 C22 -178.5(4) .
C20 C21 C22 C17 0.5(7) .
C18 C17 C22 C21 -0.2(6) .
N1 C17 C22 C21 178.8(4) .
N8 N9 C23 N10 2.1(6) .
C24 N10 C23 N9 -1.4(6) .
Mn1 N10 C23 N9 -179.7(3) 6
C23 N10 C24 N8 0.0(5) .
Mn1 N10 C24 N8 178.4(3) 6
N9 N8 C24 N10 1.3(5) .
C20 N8 C24 N10 176.7(4) .
Mn1 O1 C25 N11 88.0(7) .
C27 N11 C25 O1 179.7(5) .
C26 N11 C25 O1 -1.7(9) .
C29 N12 C28 O2 -7(2) .
C30 N12 C28 O2 -150(2) .
